data_7248707
loop_
_publ_author_name
'Shaikh, Samir R.'
'Gawade, Rupesh L.'
'Dabke, Niteen B.'
'Dash, Soumya R.'
'Vanka, Kumar'
'Gonnade, Rajesh G.'

_publ_section_title
;
 Crystal engineering for intramolecular \p--\p stacking: effect of
 substitution of electron-donating and electron-withdrawing groups on the
 molecular geometry in conformationally flexible Sulfoesters and
 sulfonamides
;
_journal_issue 26
_journal_name_full CrystEngComm
_journal_page_first 3557
_journal_page_last 3573
_journal_paper_doi 10.1039/D4CE00309H
_journal_volume 26
_journal_year 2024
_chemical_formula_moiety 'C15 H13 F3 O3 S'
_chemical_formula_sum 'C15 H13 F3 O3 S'
_chemical_formula_weight 330.31
_space_group_crystal_system monoclinic
_space_group_IT_number 14
_space_group_name_Hall '-P 2ybc'
_space_group_name_H-M_alt 'P 1 21/c 1'
_atom_sites_solution_hydrogens geom
_atom_sites_solution_primary direct
_atom_sites_solution_secondary 'difference Fourier'
_audit_creation_method SHELXL-2014/7
_audit_update_record
;
2024-03-02 deposited with the CCDC.	2024-05-27 downloaded from the CCDC.
;
_cell_angle_alpha 90
_cell_angle_beta 101.248(6)
_cell_angle_gamma 90
_cell_formula_units_Z 4
_cell_length_a 16.719(6)
_cell_length_b 7.935(3)
_cell_length_c 11.680(4)
_cell_measurement_reflns_used 3960
_cell_measurement_temperature 296(2)
_cell_measurement_theta_max 25.73
_cell_measurement_theta_min 2.36
_cell_volume 1519.8(9)
_computing_cell_refinement 'SAINT (Bruker, 2016)'
_computing_data_collection 'APEX3 (Bruker, 2016)'
_computing_data_reduction 'SAINT (Bruker, 2016)'
_computing_molecular_graphics 'Bruker SHELXTL, Mercury 2020.20'
_computing_publication_material 'Bruker SHELXTL'
_computing_structure_refinement 'SHELXL-2018/3 (Sheldrick, 2018)'
_computing_structure_solution 'SHELXT 2014/5 (Sheldrick, 2014)'
_diffrn_ambient_temperature 296(2)
_diffrn_detector 'Photon II CPAD Area Detector'
_diffrn_detector_area_resol_mean 7.39
_diffrn_measured_fraction_theta_full 0.999
_diffrn_measured_fraction_theta_max 0.999
_diffrn_measurement_device '\k-geometry diffractometer'
_diffrn_measurement_device_type 'Bruker D8 VENTURE Kappa Duo PHOTON II CPAD'
_diffrn_measurement_method '\f and \w scans'
_diffrn_radiation_monochromator 'multilayer mirrors'
_diffrn_radiation_type MoK\a
_diffrn_radiation_wavelength 0.71073
_diffrn_reflns_av_R_equivalents 0.0872
_diffrn_reflns_av_unetI/netI 0.0746
_diffrn_reflns_Laue_measured_fraction_full 0.999
_diffrn_reflns_Laue_measured_fraction_max 0.999
_diffrn_reflns_limit_h_max 18
_diffrn_reflns_limit_h_min -20
_diffrn_reflns_limit_k_max 9
_diffrn_reflns_limit_k_min -8
_diffrn_reflns_limit_l_max 14
_diffrn_reflns_limit_l_min -14
_diffrn_reflns_number 9953
_diffrn_reflns_point_group_measured_fraction_full 0.999
_diffrn_reflns_point_group_measured_fraction_max 0.999
_diffrn_reflns_theta_full 25.242
_diffrn_reflns_theta_max 25.987
_diffrn_reflns_theta_min 1.242
_diffrn_source 'micro-focus sealed tube'
_diffrn_source_type 'Incoatech I\mS HB'
_exptl_absorpt_coefficient_mu 0.254
_exptl_absorpt_correction_T_max 0.7458
_exptl_absorpt_correction_T_min 0.6072
_exptl_absorpt_correction_type multi-scan
_exptl_absorpt_process_details SADABS,(BRUKER,2006)
_exptl_crystal_colour COLOURLESS
_exptl_crystal_density_diffrn 1.444
_exptl_crystal_description PLATE
_exptl_crystal_F_000 680
_exptl_crystal_size_max 0.200
_exptl_crystal_size_mid 0.130
_exptl_crystal_size_min 0.080
_refine_diff_density_max 0.372
_refine_diff_density_min -0.309
_refine_diff_density_rms 0.066
_refine_ls_extinction_method none
_refine_ls_goodness_of_fit_ref 1.068
_refine_ls_hydrogen_treatment constr
_refine_ls_matrix_type full
_refine_ls_number_parameters 208
_refine_ls_number_reflns 2991
_refine_ls_number_restraints 1
_refine_ls_restrained_S_all 1.068
_refine_ls_R_factor_all 0.1001
_refine_ls_R_factor_gt 0.0815
_refine_ls_shift/su_max 0.000
_refine_ls_shift/su_mean 0.000
_refine_ls_structure_factor_coef Fsqd
_refine_ls_weighting_details 'w=1/[\s^2^(Fo^2^)+(0.0823P)^2^+1.8313P] where P=(Fo^2^+2Fc^2^)/3'
_refine_ls_weighting_scheme calc
_refine_ls_wR_factor_gt 0.1986
_refine_ls_wR_factor_ref 0.2126
_reflns_Friedel_coverage 0.000
_reflns_number_gt 2356
_reflns_number_total 2991
_reflns_threshold_expression 'I > 2\s(I)'
_cod_data_source_file d4ce00309h2.cif
_cod_data_source_block 1a
_cod_depositor_comments
;
The following automatic conversions were performed:

data item '_exptl_absorpt_correction_type' value 'MULTI-SCAN' was
changed to 'multi-scan' in accordance with the
/home/data/users/saulius/crontab/automatic-downloads/rss-feeds/RSC/lib/dictionaries/cif_core.dic
dictionary named 'cif_core.dic' version 2.4.2 last updated on
2011-04-26.

data item '_atom_sites_solution_primary' value 'direct method' was
changed to 'direct'.

Automatic conversion script
Id: cif_fix_values 8170 2020-07-09 18:12:32Z antanas 

 Adding full bibliography for 7248707--7248724.cif.
;
_cod_original_sg_symbol_H-M 'P 21/c'
_cod_database_code 7248707
_shelx_shelxl_version_number 2014/7
_shelx_space_group_comment
;
The symmetry employed for this shelxl refinement is uniquely defined
by the following loop, which should always be used as a source of
symmetry information in preference to the above space-group names.
They are only intended as comments.
;
_shelx_estimated_absorpt_t_min 0.951
_shelx_estimated_absorpt_t_max 0.980

loop_
_space_group_symop_operation_xyz
'x, y, z'
'-x, y+1/2, -z+1/2'
'-x, -y, -z'
'x, -y-1/2, z-1/2'

loop_
_atom_site_label
_atom_site_type_symbol
_atom_site_fract_x
_atom_site_fract_y
_atom_site_fract_z
_atom_site_U_iso_or_equiv
_atom_site_adp_type
_atom_site_occupancy
_atom_site_site_symmetry_order
_atom_site_calc_flag
_atom_site_refinement_flags_posn
_atom_site_refinement_flags_adp
_atom_site_refinement_flags_occupancy
_atom_site_disorder_assembly
_atom_site_disorder_group
S1 S 0.60485(6) -0.07580(13) 0.82678(8) 0.0497(3) Uani 1 1 d . . . . .
F1 F 0.9750(5) -0.2693(13) 1.0847(7) 0.0821(11) Uani 0.461(3) 1 d . . P A 1
F2 F 0.9234(5) -0.2442(12) 1.2501(7) 0.0821(11) Uani 0.461(3) 1 d . . P A 1
F3 F 0.9658(5) -0.0193(11) 1.1738(7) 0.0821(11) Uani 0.461(3) 1 d . . P A 1
F1' F 0.9758(9) -0.286(2) 1.1342(12) 0.0821(11) Uani 0.250(3) 1 d . . P A 2
F2' F 0.9313(9) -0.170(2) 1.2625(14) 0.0821(11) Uani 0.250(3) 1 d . . P A 2
F3' F 0.9850(8) -0.048(2) 1.1320(12) 0.0821(11) Uani 0.250(3) 1 d . . P A 2
F1" F 0.9266(7) -0.2980(16) 1.2177(11) 0.0821(11) Uani 0.289(3) 1 d . . P A 3
F2" F 0.9464(7) -0.0259(19) 1.2217(10) 0.0821(11) Uani 0.289(3) 1 d . . P A 3
F3" F 0.9892(8) -0.1908(18) 1.1032(11) 0.0821(11) Uani 0.289(3) 1 d . . P A 3
O1 O 0.54287(18) -0.1567(4) 0.8741(3) 0.0703(9) Uani 1 1 d . . . . .
O2 O 0.6156(2) -0.1164(4) 0.7122(3) 0.0741(9) Uani 1 1 d . . . . .
O3 O 0.59225(16) 0.1186(4) 0.8248(2) 0.0574(7) Uani 1 1 d . . . . .
C1 C 0.8472(2) -0.1445(5) 1.0689(3) 0.0495(9) Uani 1 1 d . . . . .
C2 C 0.7767(2) -0.1990(5) 1.1032(3) 0.0545(10) Uani 1 1 d . . . . .
H2 H 0.7795 -0.2494 1.1758 0.065 Uiso 1 1 calc R U . . .
C3 C 0.7029(2) -0.1785(5) 1.0299(3) 0.0504(9) Uani 1 1 d . . . . .
H3 H 0.6556 -0.2163 1.0522 0.060 Uiso 1 1 calc R U . . .
C4 C 0.6987(2) -0.1021(4) 0.9233(3) 0.0411(8) Uani 1 1 d . . . . .
C5 C 0.7696(2) -0.0456(5) 0.8889(3) 0.0495(9) Uani 1 1 d . . . . .
H5 H 0.7667 0.0063 0.8168 0.059 Uiso 1 1 calc R U . . .
C6 C 0.8431(2) -0.0672(5) 0.9621(4) 0.0546(10) Uani 1 1 d . . . . .
H6 H 0.8905 -0.0297 0.9400 0.065 Uiso 1 1 calc R U . . .
C7 C 0.5643(3) 0.1976(6) 0.9239(4) 0.0651(12) Uani 1 1 d . . . . .
H7A H 0.5826 0.1324 0.9944 0.078 Uiso 1 1 calc R U . . .
H7B H 0.5052 0.2030 0.9089 0.078 Uiso 1 1 calc R U . . .
C8 C 0.6000(3) 0.3726(6) 0.9382(5) 0.0797(15) Uani 1 1 d . . . . .
H8A H 0.5836 0.4335 0.8653 0.096 Uiso 1 1 calc R U . . .
H8B H 0.5776 0.4316 0.9975 0.096 Uiso 1 1 calc R U . . .
C9 C 0.6915(3) 0.3741(5) 0.9718(4) 0.0600(11) Uani 1 1 d . . . . .
C10 C 0.7402(4) 0.4277(6) 0.8942(5) 0.0825(16) Uani 1 1 d . . . . .
H10 H 0.7162 0.4649 0.8199 0.099 Uiso 1 1 calc R U . . .
C11 C 0.8249(5) 0.4251(7) 0.9285(6) 0.096(2) Uani 1 1 d . . . . .
H11 H 0.8570 0.4606 0.8764 0.115 Uiso 1 1 calc R U . . .
C12 C 0.8608(4) 0.3725(8) 1.0351(6) 0.0920(18) Uani 1 1 d . . . . .
H12 H 0.9173 0.3729 1.0564 0.110 Uiso 1 1 calc R U . . .
C13 C 0.8157(3) 0.3188(6) 1.1120(5) 0.0788(14) Uani 1 1 d . . . . .
H13 H 0.8409 0.2814 1.1857 0.095 Uiso 1 1 calc R U . . .
C14 C 0.7305(3) 0.3202(5) 1.0797(4) 0.0624(11) Uani 1 1 d . . . . .
H14 H 0.6995 0.2834 1.1329 0.075 Uiso 1 1 calc R U . . .
C15 C 0.9283(3) -0.1676(6) 1.1484(5) 0.0712(12) Uani 1 1 d . . . . .

loop_
_atom_site_aniso_label
_atom_site_aniso_U_11
_atom_site_aniso_U_22
_atom_site_aniso_U_33
_atom_site_aniso_U_23
_atom_site_aniso_U_13
_atom_site_aniso_U_12
S1 0.0451(5) 0.0608(6) 0.0447(5) -0.0114(4) 0.0126(4) -0.0060(4)
F1 0.0711(17) 0.100(3) 0.070(3) -0.023(3) 0.0013(16) 0.017(2)
F2 0.0711(17) 0.100(3) 0.070(3) -0.023(3) 0.0013(16) 0.017(2)
F3 0.0711(17) 0.100(3) 0.070(3) -0.023(3) 0.0013(16) 0.017(2)
F1' 0.0711(17) 0.100(3) 0.070(3) -0.023(3) 0.0013(16) 0.017(2)
F2' 0.0711(17) 0.100(3) 0.070(3) -0.023(3) 0.0013(16) 0.017(2)
F3' 0.0711(17) 0.100(3) 0.070(3) -0.023(3) 0.0013(16) 0.017(2)
F1" 0.0711(17) 0.100(3) 0.070(3) -0.023(3) 0.0013(16) 0.017(2)
F2" 0.0711(17) 0.100(3) 0.070(3) -0.023(3) 0.0013(16) 0.017(2)
F3" 0.0711(17) 0.100(3) 0.070(3) -0.023(3) 0.0013(16) 0.017(2)
O1 0.0518(17) 0.085(2) 0.075(2) -0.0095(16) 0.0148(15) -0.0174(15)
O2 0.073(2) 0.095(2) 0.0560(17) -0.0270(16) 0.0166(15) -0.0076(17)
O3 0.0542(16) 0.0659(18) 0.0517(15) 0.0000(13) 0.0096(12) 0.0091(13)
C1 0.048(2) 0.045(2) 0.057(2) -0.0033(17) 0.0135(17) 0.0068(16)
C2 0.061(2) 0.052(2) 0.054(2) 0.0109(18) 0.0203(19) 0.0017(18)
C3 0.049(2) 0.055(2) 0.053(2) 0.0062(17) 0.0246(18) -0.0033(17)
C4 0.0457(19) 0.0341(17) 0.0472(19) -0.0070(14) 0.0186(15) -0.0020(14)
C5 0.055(2) 0.052(2) 0.046(2) 0.0032(16) 0.0204(17) -0.0047(17)
C6 0.047(2) 0.056(2) 0.066(2) 0.0009(19) 0.0251(19) -0.0041(18)
C7 0.049(2) 0.079(3) 0.070(3) -0.013(2) 0.015(2) 0.019(2)
C8 0.082(3) 0.062(3) 0.094(4) -0.008(3) 0.011(3) 0.025(3)
C9 0.072(3) 0.045(2) 0.063(3) -0.0109(19) 0.013(2) 0.0101(19)
C10 0.125(5) 0.055(3) 0.071(3) -0.005(2) 0.027(3) 0.000(3)
C11 0.115(5) 0.081(4) 0.109(5) -0.026(3) 0.065(4) -0.027(3)
C12 0.079(4) 0.085(4) 0.117(5) -0.043(4) 0.033(4) -0.010(3)
C13 0.078(3) 0.074(3) 0.082(3) -0.023(3) 0.009(3) 0.012(3)
C14 0.072(3) 0.062(3) 0.057(2) -0.009(2) 0.021(2) 0.006(2)
C15 0.067(3) 0.067(3) 0.079(3) 0.000(2) 0.015(3) 0.010(2)

loop_
_atom_type_symbol
_atom_type_description
_atom_type_scat_dispersion_real
_atom_type_scat_dispersion_imag
_atom_type_scat_source
C C 0.0033 0.0016 'International Tables Vol C Tables 4.2.6.8 and 6.1.1.4'
H H 0.0000 0.0000 'International Tables Vol C Tables 4.2.6.8 and 6.1.1.4'
O O 0.0106 0.0060 'International Tables Vol C Tables 4.2.6.8 and 6.1.1.4'
F F 0.0171 0.0103 'International Tables Vol C Tables 4.2.6.8 and 6.1.1.4'
S S 0.1246 0.1234 'International Tables Vol C Tables 4.2.6.8 and 6.1.1.4'

loop_
_geom_angle_atom_site_label_1
_geom_angle_atom_site_label_2
_geom_angle_atom_site_label_3
_geom_angle
_geom_angle_site_symmetry_1
_geom_angle_site_symmetry_3
_geom_angle_publ_flag
O1 S1 O2 120.03(19) . . ?
O1 S1 O3 110.29(18) . . ?
O2 S1 O3 104.63(19) . . ?
O1 S1 C4 108.94(18) . . ?
O2 S1 C4 108.41(18) . . ?
O3 S1 C4 103.22(15) . . ?
C7 O3 S1 118.3(3) . . ?
C6 C1 C2 120.3(4) . . ?
C6 C1 C15 119.6(4) . . ?
C2 C1 C15 120.1(4) . . ?
C3 C2 C1 119.8(4) . . ?
C3 C2 H2 120.1 . . ?
C1 C2 H2 120.1 . . ?
C2 C3 C4 120.1(3) . . ?
C2 C3 H3 120.0 . . ?
C4 C3 H3 120.0 . . ?
C3 C4 C5 120.4(3) . . ?
C3 C4 S1 121.0(3) . . ?
C5 C4 S1 118.6(3) . . ?
C6 C5 C4 119.3(3) . . ?
C6 C5 H5 120.3 . . ?
C4 C5 H5 120.3 . . ?
C5 C6 C1 120.2(3) . . ?
C5 C6 H6 119.9 . . ?
C1 C6 H6 119.9 . . ?
O3 C7 C8 107.5(4) . . ?
O3 C7 H7A 110.2 . . ?
C8 C7 H7A 110.2 . . ?
O3 C7 H7B 110.2 . . ?
C8 C7 H7B 110.2 . . ?
H7A C7 H7B 108.5 . . ?
C9 C8 C7 113.3(4) . . ?
C9 C8 H8A 108.9 . . ?
C7 C8 H8A 108.9 . . ?
C9 C8 H8B 108.9 . . ?
C7 C8 H8B 108.9 . . ?
H8A C8 H8B 107.7 . . ?
C14 C9 C10 117.4(5) . . ?
C14 C9 C8 121.0(4) . . ?
C10 C9 C8 121.6(5) . . ?
C11 C10 C9 119.8(5) . . ?
C11 C10 H10 120.1 . . ?
C9 C10 H10 120.1 . . ?
C12 C11 C10 121.1(5) . . ?
C12 C11 H11 119.4 . . ?
C10 C11 H11 119.4 . . ?
C11 C12 C13 120.7(6) . . ?
C11 C12 H12 119.6 . . ?
C13 C12 H12 119.6 . . ?
C12 C13 C14 119.3(5) . . ?
C12 C13 H13 120.4 . . ?
C14 C13 H13 120.4 . . ?
C9 C14 C13 121.8(5) . . ?
C9 C14 H14 119.1 . . ?
C13 C14 H14 119.1 . . ?
F3" C15 F1" 105.1(9) . . ?
F1' C15 F2' 102.9(9) . . ?
F3 C15 F2 107.9(6) . . ?
F1' C15 F3' 91.4(11) . . ?
F2' C15 F3' 104.9(10) . . ?
F3" C15 F2" 106.1(8) . . ?
F1" C15 F2" 106.4(8) . . ?
F3 C15 F1 109.3(6) . . ?
F2 C15 F1 109.7(6) . . ?
F3" C15 C1 118.0(7) . . ?
F1' C15 C1 121.7(8) . . ?
F1" C15 C1 110.6(6) . . ?
F2' C15 C1 118.5(7) . . ?
F3 C15 C1 111.0(5) . . ?
F2 C15 C1 113.4(5) . . ?
F3' C15 C1 113.2(7) . . ?
F2" C15 C1 109.9(6) . . ?
F1 C15 C1 105.5(5) . . ?

loop_
_geom_bond_atom_site_label_1
_geom_bond_atom_site_label_2
_geom_bond_distance
_geom_bond_site_symmetry_2
_geom_bond_publ_flag
S1 O1 1.420(3) . ?
S1 O2 1.421(3) . ?
S1 O3 1.557(3) . ?
S1 C4 1.756(4) . ?
F1 C15 1.429(11) . ?
F2 C15 1.350(10) . ?
F3 C15 1.339(9) . ?
F1' C15 1.263(16) . ?
F2' C15 1.323(18) . ?
F3' C15 1.378(16) . ?
F1" C15 1.317(15) . ?
F2" C15 1.410(14) . ?
F3" C15 1.250(14) . ?
O3 C7 1.470(5) . ?
C1 C6 1.381(6) . ?
C1 C2 1.386(5) . ?
C1 C15 1.498(6) . ?
C2 C3 1.367(6) . ?
C2 H2 0.9300 . ?
C3 C4 1.374(5) . ?
C3 H3 0.9300 . ?
C4 C5 1.398(5) . ?
C5 C6 1.364(6) . ?
C5 H5 0.9300 . ?
C6 H6 0.9300 . ?
C7 C8 1.508(7) . ?
C7 H7A 0.9700 . ?
C7 H7B 0.9700 . ?
C8 C9 1.504(7) . ?
C8 H8A 0.9700 . ?
C8 H8B 0.9700 . ?
C9 C14 1.369(6) . ?
C9 C10 1.398(7) . ?
C10 C11 1.395(9) . ?
C10 H10 0.9300 . ?
C11 C12 1.339(9) . ?
C11 H11 0.9300 . ?
C12 C13 1.350(8) . ?
C12 H12 0.9300 . ?
C13 C14 1.401(7) . ?
C13 H13 0.9300 . ?
C14 H14 0.9300 . ?

loop_
_geom_hbond_atom_site_label_D
_geom_hbond_atom_site_label_H
_geom_hbond_atom_site_label_A
_geom_hbond_distance_DH
_geom_hbond_distance_HA
_geom_hbond_distance_DA
_geom_hbond_angle_DHA
_geom_hbond_site_symmetry_A
C3 H3 O2 0.93 2.49 3.245(5) 138.6 4_556
C7 H7B O2 0.97 2.65 3.448(5) 139.8 2_656

loop_
_geom_torsion_atom_site_label_1
_geom_torsion_atom_site_label_2
_geom_torsion_atom_site_label_3
_geom_torsion_atom_site_label_4
_geom_torsion
_geom_torsion_site_symmetry_1
_geom_torsion_site_symmetry_2
_geom_torsion_site_symmetry_3
_geom_torsion_site_symmetry_4
_geom_torsion_publ_flag
O1 S1 O3 C7 38.5(3) . . . . ?
O2 S1 O3 C7 168.9(3) . . . . ?
C4 S1 O3 C7 -77.8(3) . . . . ?
C6 C1 C2 C3 1.1(6) . . . . ?
C15 C1 C2 C3 -179.6(4) . . . . ?
C1 C2 C3 C4 -0.8(6) . . . . ?
C2 C3 C4 C5 0.2(6) . . . . ?
C2 C3 C4 S1 179.4(3) . . . . ?
O1 S1 C4 C3 -5.0(4) . . . . ?
O2 S1 C4 C3 -137.2(3) . . . . ?
O3 S1 C4 C3 112.2(3) . . . . ?
O1 S1 C4 C5 174.2(3) . . . . ?
O2 S1 C4 C5 42.0(3) . . . . ?
O3 S1 C4 C5 -68.6(3) . . . . ?
C3 C4 C5 C6 0.1(5) . . . . ?
S1 C4 C5 C6 -179.1(3) . . . . ?
C4 C5 C6 C1 0.1(6) . . . . ?
C2 C1 C6 C5 -0.7(6) . . . . ?
C15 C1 C6 C5 179.9(4) . . . . ?
S1 O3 C7 C8 149.0(3) . . . . ?
O3 C7 C8 C9 -64.8(5) . . . . ?
C7 C8 C9 C14 -68.9(6) . . . . ?
C7 C8 C9 C10 110.1(5) . . . . ?
C14 C9 C10 C11 -0.2(7) . . . . ?
C8 C9 C10 C11 -179.2(4) . . . . ?
C9 C10 C11 C12 -0.2(8) . . . . ?
C10 C11 C12 C13 0.6(9) . . . . ?
C11 C12 C13 C14 -0.6(8) . . . . ?
C10 C9 C14 C13 0.2(6) . . . . ?
C8 C9 C14 C13 179.2(4) . . . . ?
C12 C13 C14 C9 0.2(7) . . . . ?
C6 C1 C15 F3" -32.3(10) . . . . ?
C2 C1 C15 F3" 148.4(8) . . . . ?
C6 C1 C15 F1' -80.1(11) . . . . ?
C2 C1 C15 F1' 100.6(11) . . . . ?
C6 C1 C15 F1" -153.4(7) . . . . ?
C2 C1 C15 F1" 27.3(8) . . . . ?
C6 C1 C15 F2' 150.5(9) . . . . ?
C2 C1 C15 F2' -28.8(11) . . . . ?
C6 C1 C15 F3 58.0(7) . . . . ?
C2 C1 C15 F3 -121.3(6) . . . . ?
C6 C1 C15 F2 179.7(5) . . . . ?
C2 C1 C15 F2 0.4(7) . . . . ?
C6 C1 C15 F3' 27.1(9) . . . . ?
C2 C1 C15 F3' -152.2(8) . . . . ?
C6 C1 C15 F2" 89.5(8) . . . . ?
C2 C1 C15 F2" -89.8(8) . . . . ?
C6 C1 C15 F1 -60.3(7) . . . . ?
C2 C1 C15 F1 120.4(6) . . . . ?
